data_7705728
loop_
_publ_author_name
'M\"obs, Jakob'
'Gerhard, Marina'
'Heine, Johanna'

_publ_section_title
;
 (HPy)<sub>2</sub>(Py)CuBi<sub>3</sub>I<sub>12</sub>, a low bandgap metal
 halide photoconductor.
;
_journal_issue 41
_journal_name_full 'Dalton transactions (Cambridge, England : 2003)'
_journal_page_first 14397
_journal_page_last 14400
_journal_paper_doi 10.1039/d0dt03427d
_journal_volume 49
_journal_year 2020
_chemical_formula_moiety 'Bi2 I9, 2(C4 H10 O2), 3(C5 H6 N)'
_chemical_formula_sum 'C23 H38 Bi2 I9 N3 O4'
_chemical_formula_weight 1980.62
_space_group_crystal_system orthorhombic
_space_group_IT_number 20
_space_group_name_Hall 'C 2c 2'
_space_group_name_H-M_alt 'C 2 2 21'
_atom_sites_solution_hydrogens geom
_audit_creation_date 2020-06-09
_audit_creation_method
;
Olex2 1.2
(compiled 2018.05.29 svn.r3508 for OlexSys, GUI svn.r5506)
;
_audit_update_record
;
2020-08-26 deposited with the CCDC.	2020-10-09 downloaded from the CCDC.
;
_cell_angle_alpha 90
_cell_angle_beta 90
_cell_angle_gamma 90
_cell_formula_units_Z 4
_cell_length_a 8.5623(6)
_cell_length_b 18.8440(10)
_cell_length_c 28.796(2)
_cell_measurement_reflns_used 12754
_cell_measurement_temperature 100
_cell_measurement_theta_max 53.7
_cell_measurement_theta_min 2.8
_cell_volume 4646.2(5)
_computing_molecular_graphics 'Olex2 (Dolomanov et al., 2009)'
_computing_publication_material 'Olex2 (Dolomanov et al., 2009)'
_computing_structure_refinement 'XL (Sheldrick, 2008)'
_diffrn_ambient_temperature 100.0
_diffrn_detector 'imaging plate area detector'
_diffrn_detector_area_resol_mean 10.4167
_diffrn_detector_type 'STOE Imaging Plate'
_diffrn_measured_fraction_theta_full 1.000
_diffrn_measured_fraction_theta_max 0.993
_diffrn_measurement_device '2-circle diffractometer'
_diffrn_measurement_device_type 'Stoe IPDS'
_diffrn_measurement_method 'area detetor, \w scans'
_diffrn_radiation_collimation '0.5 mm diameter'
_diffrn_radiation_monochromator graphite
_diffrn_radiation_probe x-ray
_diffrn_radiation_type MoK\a
_diffrn_radiation_wavelength 0.71073
_diffrn_reflns_av_R_equivalents 0.0933
_diffrn_reflns_av_unetI/netI 0.0766
_diffrn_reflns_Laue_measured_fraction_full 1.000
_diffrn_reflns_Laue_measured_fraction_max 0.993
_diffrn_reflns_limit_h_max 10
_diffrn_reflns_limit_h_min -10
_diffrn_reflns_limit_k_max 23
_diffrn_reflns_limit_k_min -21
_diffrn_reflns_limit_l_max 36
_diffrn_reflns_limit_l_min -36
_diffrn_reflns_number 19966
_diffrn_reflns_point_group_measured_fraction_full 1.000
_diffrn_reflns_point_group_measured_fraction_max 0.991
_diffrn_reflns_theta_full 25.242
_diffrn_reflns_theta_max 26.829
_diffrn_reflns_theta_min 1.414
_diffrn_source 'sealed x-ray tube'
_diffrn_source_target Mo
_diffrn_source_type 'STOE C-Tech Mo tube'
_diffrn_standards_number 0
_exptl_absorpt_coefficient_mu 13.572
_exptl_absorpt_correction_T_max 0.4012
_exptl_absorpt_correction_T_min 0.2975
_exptl_absorpt_correction_type numerical
_exptl_absorpt_process_details 'STOE X-Red32 1.63.4'
_exptl_crystal_colour 'clear orange'
_exptl_crystal_colour_lustre clear
_exptl_crystal_colour_primary orange
_exptl_crystal_density_diffrn 2.831
_exptl_crystal_description block
_exptl_crystal_F_000 3488
_exptl_crystal_size_max 0.1905
_exptl_crystal_size_mid 0.099
_exptl_crystal_size_min 0.08
_refine_diff_density_max 2.111
_refine_diff_density_min -1.928
_refine_diff_density_rms 0.274
_refine_ls_abs_structure_details
;
 Flack x determined using 1470 quotients [(I+)-(I-)]/[(I+)+(I-)]
 (Parsons, Flack and Wagner, Acta Cryst. B69 (2013) 249-259).
;
_refine_ls_abs_structure_Flack -0.026(5)
_refine_ls_extinction_method none
_refine_ls_goodness_of_fit_ref 0.954
_refine_ls_hydrogen_treatment constr
_refine_ls_matrix_type full
_refine_ls_number_parameters 215
_refine_ls_number_reflns 4939
_refine_ls_number_restraints 89
_refine_ls_restrained_S_all 0.945
_refine_ls_R_factor_all 0.0478
_refine_ls_R_factor_gt 0.0346
_refine_ls_shift/su_max 0.000
_refine_ls_shift/su_mean 0.000
_refine_ls_structure_factor_coef Fsqd
_refine_ls_weighting_details 'w=1/[\s^2^(Fo^2^)+(0.0400P)^2^] where P=(Fo^2^+2Fc^2^)/3'
_refine_ls_weighting_scheme calc
_refine_ls_wR_factor_gt 0.0806
_refine_ls_wR_factor_ref 0.0827
_reflns_Friedel_coverage 0.788
_reflns_Friedel_fraction_full 1.000
_reflns_Friedel_fraction_max 0.990
_reflns_number_gt 3906
_reflns_number_total 4939
_reflns_threshold_expression 'I > 2\s(I)'
_cod_data_source_file d0dt03427d2.cif
_cod_data_source_block compound3-Bi
_cod_database_code 7705728
_shelx_shelxl_version_number 2018/3
_shelx_space_group_comment
;
The symmetry employed for this shelxl refinement is uniquely defined
by the following loop, which should always be used as a source of
symmetry information in preference to the above space-group names.
They are only intended as comments.
;
_shelx_estimated_absorpt_t_max 0.410
_shelx_estimated_absorpt_t_min 0.182
_olex2_refinement_description
;
1. Fixed Uiso
 At 1.2 times of:
  All C(H) groups, All C(H,H) groups, All N(H) groups
 At 1.5 times of:
  All C(H,H,H) groups
2. Restrained distances
 N2-C10 \\sim N2-C14
 with sigma of 0.02
 C10-C11 \\sim C11-C12 \\sim C12-C13 \\sim C13-C14
 with sigma of 0.02
 N2-C13 \\sim N2-C11
 with sigma of 0.04
 C12-C14 \\sim C12-C10 \\sim C13-C11 \\sim C14-C10
 with sigma of 0.04
3. Restrained planarity
 N2, C10, C11, C12, C13, C14
 with sigma of 0.1
4. Uiso/Uaniso restraints and constraints
N2 \\sim C10 \\sim C11 \\sim C12 \\sim C13 \\sim C14: within 2A with sigma of
0.04 and sigma for terminal atoms of 0.08
5. Rigid body (RIGU) restrains
 N2, C10, C11, C12, C13, C14
 with sigma for 1-2 distances of 0.004 and sigma for 1-3 distances of 0.004
6. Others
 Fixed Sof: N2(0.5) H2(0.5) C10(0.5) H10(0.5) C11(0.5) H11(0.5) C12(0.5)
 H12(0.5) C13(0.5) H13(0.5) C14(0.5) H14(0.5)
7.a Secondary CH2 refined with riding coordinates:
 C2(H2A,H2B), C3(H3A,H3B)
7.b Aromatic/amide H refined with riding coordinates:
 N1(H1), C6(H6), C7(H7), C5(H5), C8(H8), C9(H9), N2(H2), C10(H10), C11(H11),
 C12(H12), C13(H13), C14(H14)
7.c Idealised Me refined as rotating group:
 C1(H1A,H1B,H1C), C4(H4A,H4B,H4C)
;
_olex2_submission_special_instructions 'No special instructions were received'

loop_
_space_group_symop_operation_xyz
'x, y, z'
'-x, -y, z+1/2'
'-x, y, -z+1/2'
'x, -y, -z'
'x+1/2, y+1/2, z'
'-x+1/2, -y+1/2, z+1/2'
'-x+1/2, y+1/2, -z+1/2'
'x+1/2, -y+1/2, -z'

loop_
_atom_site_label
_atom_site_type_symbol
_atom_site_fract_x
_atom_site_fract_y
_atom_site_fract_z
_atom_site_U_iso_or_equiv
_atom_site_adp_type
_atom_site_occupancy
_atom_site_site_symmetry_order
_atom_site_calc_flag
_atom_site_refinement_flags_posn
_atom_site_refinement_flags_adp
_atom_site_refinement_flags_occupancy
_atom_site_disorder_assembly
_atom_site_disorder_group
Bi1 Bi 0.47187(7) 0.18283(3) 0.32328(2) 0.02068(14) Uani 1 1 d . . . . .
I1 I 0.19811(12) 0.24453(6) 0.37116(3) 0.0285(3) Uani 1 1 d . . . . .
I2 I 0.500000 0.31287(8) 0.250000 0.0276(4) Uani 1 2 d S T P . .
I3 I 0.25344(13) 0.11947(6) 0.24223(3) 0.0275(3) Uani 1 1 d . . . . .
I4 I 0.45992(14) 0.05497(6) 0.38209(4) 0.0320(3) Uani 1 1 d . . . . .
I5 I 0.70263(13) 0.25717(6) 0.38287(3) 0.0301(3) Uani 1 1 d . . . . .
O1 O 0.1707(13) 0.3803(6) 0.4634(4) 0.030(3) Uani 1 1 d . . . . .
O2 O 0.4681(13) 0.3955(6) 0.4999(4) 0.032(3) Uani 1 1 d . . . . .
N1 N -0.1445(16) -0.0549(7) 0.3978(5) 0.028(3) Uani 1 1 d . . . . .
H1 H -0.193852 -0.087899 0.413655 0.033 Uiso 1 1 calc R . . . .
C2 C 0.2233(18) 0.3351(8) 0.4991(5) 0.028(4) Uani 1 1 d . . . . .
H2A H 0.171571 0.288301 0.496197 0.034 Uiso 1 1 calc R . . . .
H2B H 0.194712 0.355477 0.529626 0.034 Uiso 1 1 calc R . . . .
C1 C 0.0052(18) 0.3864(10) 0.4616(6) 0.037(4) Uani 1 1 d . . . . .
H1A H -0.023539 0.426792 0.441938 0.055 Uiso 1 1 calc GR . . . .
H1B H -0.035713 0.393676 0.492984 0.055 Uiso 1 1 calc GR . . . .
H1C H -0.039173 0.342764 0.448516 0.055 Uiso 1 1 calc GR . . . .
C6 C -0.041(2) 0.0595(9) 0.3929(5) 0.031(4) Uani 1 1 d . . . . .
H6 H -0.020309 0.104568 0.406372 0.037 Uiso 1 1 calc R . . . .
C4 C 0.6328(18) 0.3928(11) 0.4969(7) 0.044(5) Uani 1 1 d . . . . .
H4A H 0.663186 0.369244 0.467919 0.066 Uiso 1 1 calc GR . . . .
H4B H 0.674437 0.366158 0.523355 0.066 Uiso 1 1 calc GR . . . .
H4C H 0.674998 0.441152 0.497277 0.066 Uiso 1 1 calc GR . . . .
C7 C 0.0087(18) 0.0455(9) 0.3497(6) 0.030(4) Uani 1 1 d . . . . .
H7 H 0.062663 0.081176 0.332786 0.036 Uiso 1 1 calc R . . . .
C3 C 0.3963(19) 0.3257(9) 0.4966(6) 0.033(4) Uani 1 1 d . . . . .
H3A H 0.432545 0.295153 0.522461 0.040 Uiso 1 1 calc R . . . .
H3B H 0.425533 0.302721 0.466940 0.040 Uiso 1 1 calc R . . . .
C5 C -0.1223(19) 0.0092(9) 0.4181(5) 0.027(4) Uani 1 1 d . . . . .
H5 H -0.160898 0.019025 0.448323 0.032 Uiso 1 1 calc R . . . .
C8 C -0.017(2) -0.0195(9) 0.3293(6) 0.042(4) Uani 1 1 d . . . . .
H8 H 0.017923 -0.029519 0.298709 0.050 Uiso 1 1 calc R . . . .
C9 C -0.097(2) -0.0704(9) 0.3561(6) 0.033(4) Uani 1 1 d . . . . .
H9 H -0.116166 -0.116229 0.343588 0.040 Uiso 1 1 calc R . . . .
N2 N -0.008(4) 0.3000(15) 0.2620(9) 0.042(9) Uani 0.5 1 d D U . A -1
H2 H -0.012693 0.256027 0.272169 0.050 Uiso 0.5 1 calc R . . A -1
C10 C -0.071(4) 0.3530(19) 0.2883(11) 0.043(10) Uani 0.5 1 d D U . A -1
H10 H -0.121895 0.342779 0.316940 0.051 Uiso 0.5 1 calc R . . A -1
C11 C -0.060(6) 0.4223(16) 0.2722(17) 0.054(12) Uani 0.5 1 d D U . A -1
H11 H -0.104719 0.459940 0.289655 0.065 Uiso 0.5 1 calc R . . A -1
C12 C 0.016(7) 0.4368(15) 0.2309(17) 0.049(11) Uani 0.5 1 d D U . A -1
H12 H 0.027277 0.484595 0.220905 0.059 Uiso 0.5 1 calc R . . A -1
C13 C 0.075(5) 0.3824(16) 0.2040(14) 0.048(10) Uani 0.5 1 d D U . A -1
H13 H 0.123721 0.392316 0.175072 0.058 Uiso 0.5 1 calc R . . A -1
C14 C 0.063(4) 0.3135(19) 0.2198(10) 0.034(9) Uani 0.5 1 d D U . A -1
H14 H 0.103489 0.275513 0.201815 0.041 Uiso 0.5 1 calc R . . A -1

loop_
_atom_site_aniso_label
_atom_site_aniso_U_11
_atom_site_aniso_U_22
_atom_site_aniso_U_33
_atom_site_aniso_U_23
_atom_site_aniso_U_13
_atom_site_aniso_U_12
Bi1 0.0252(3) 0.0164(3) 0.0204(3) 0.0010(2) -0.0002(3) -0.0007(3)
I1 0.0294(5) 0.0210(6) 0.0350(6) -0.0035(5) 0.0065(4) 0.0000(5)
I2 0.0451(10) 0.0157(7) 0.0220(6) 0.000 -0.0019(6) 0.000
I3 0.0277(5) 0.0279(6) 0.0270(6) -0.0032(4) 0.0017(4) -0.0078(5)
I4 0.0380(6) 0.0218(6) 0.0362(6) 0.0099(5) -0.0022(5) -0.0006(5)
I5 0.0351(6) 0.0311(7) 0.0242(5) 0.0012(5) -0.0051(4) -0.0092(5)
O1 0.024(6) 0.026(7) 0.039(6) 0.011(5) 0.005(5) 0.001(5)
O2 0.030(6) 0.023(6) 0.044(6) -0.002(5) 0.000(6) -0.002(5)
N1 0.031(8) 0.017(7) 0.036(8) 0.001(6) 0.009(6) -0.003(6)
C2 0.036(10) 0.019(9) 0.030(8) -0.001(7) -0.001(7) -0.002(7)
C1 0.026(10) 0.043(12) 0.041(10) 0.011(8) 0.004(7) -0.006(9)
C6 0.035(9) 0.025(9) 0.032(9) -0.003(7) -0.007(8) -0.012(8)
C4 0.018(8) 0.059(14) 0.055(12) -0.006(11) -0.004(8) 0.007(9)
C7 0.024(9) 0.028(9) 0.038(9) 0.001(7) -0.008(7) -0.004(7)
C3 0.033(9) 0.031(10) 0.035(9) -0.003(8) -0.003(8) -0.008(8)
C5 0.030(9) 0.027(10) 0.023(8) -0.004(7) -0.003(7) -0.008(8)
C8 0.062(12) 0.025(10) 0.038(9) -0.008(8) 0.005(10) 0.001(9)
C9 0.052(11) 0.010(9) 0.037(10) -0.003(7) 0.005(8) -0.010(8)
N2 0.05(2) 0.027(13) 0.05(3) 0.002(10) -0.002(17) -0.007(15)
C10 0.06(2) 0.026(17) 0.045(19) 0.012(15) 0.006(16) 0.001(19)
C11 0.07(3) 0.026(16) 0.065(17) 0.016(16) 0.022(19) 0.005(19)
C12 0.07(3) 0.008(14) 0.071(18) 0.015(13) 0.026(18) 0.010(16)
C13 0.06(2) 0.016(15) 0.07(2) 0.007(14) 0.014(18) 0.008(16)
C14 0.05(2) 0.011(13) 0.04(2) -0.002(13) -0.005(14) -0.001(14)

loop_
_atom_type_symbol
_atom_type_description
_atom_type_scat_dispersion_real
_atom_type_scat_dispersion_imag
_atom_type_scat_source
C C 0.0033 0.0016 'International Tables Vol C Tables 4.2.6.8 and 6.1.1.4'
H H 0.0000 0.0000 'International Tables Vol C Tables 4.2.6.8 and 6.1.1.4'
Bi Bi -4.1077 10.2566 'International Tables Vol C Tables 4.2.6.8 and 6.1.1.4'
I I -0.4742 1.8119 'International Tables Vol C Tables 4.2.6.8 and 6.1.1.4'
N N 0.0061 0.0033 'International Tables Vol C Tables 4.2.6.8 and 6.1.1.4'
O O 0.0106 0.0060 'International Tables Vol C Tables 4.2.6.8 and 6.1.1.4'

loop_
_geom_angle_atom_site_label_1
_geom_angle_atom_site_label_2
_geom_angle_atom_site_label_3
_geom_angle
_geom_angle_site_symmetry_1
_geom_angle_site_symmetry_3
_geom_angle_publ_flag
I1 Bi1 I2 93.74(3) . . ?
I1 Bi1 I3 172.20(3) . 3_655 ?
I1 Bi1 I3 91.34(3) . . ?
I1 Bi1 I5 94.16(4) . . ?
I2 Bi1 I3 81.13(3) . 3_655 ?
I3 Bi1 I2 81.47(3) . . ?
I3 Bi1 I3 82.13(4) . 3_655 ?
I4 Bi1 I1 91.49(3) . . ?
I4 Bi1 I2 173.94(4) . . ?
I4 Bi1 I3 93.35(3) . 3_655 ?
I4 Bi1 I3 95.35(3) . . ?
I4 Bi1 I5 94.40(3) . . ?
I5 Bi1 I2 88.29(3) . . ?
I5 Bi1 I3 168.67(3) . . ?
I5 Bi1 I3 91.56(3) . 3_655 ?
Bi1 I2 Bi1 81.83(4) 3_655 . ?
Bi1 I3 Bi1 82.18(3) . 3_655 ?
C2 O1 C1 113.1(12) . . ?
C4 O2 C3 112.6(14) . . ?
C9 N1 C5 123.6(14) . . ?
O1 C2 C3 110.7(14) . . ?
C7 C6 C5 120.7(16) . . ?
C6 C7 C8 121.3(16) . . ?
O2 C3 C2 108.0(14) . . ?
N1 C5 C6 117.2(15) . . ?
C7 C8 C9 116.8(16) . . ?
N1 C9 C8 120.3(16) . . ?
C10 N2 C14 122(4) . . ?
N2 C10 C11 118(2) . . ?
C12 C11 C10 120(2) . . ?
C13 C12 C11 121(2) . . ?
C14 C13 C12 119(2) . . ?
C13 C14 N2 120(3) . . ?

loop_
_geom_bond_atom_site_label_1
_geom_bond_atom_site_label_2
_geom_bond_distance
_geom_bond_site_symmetry_2
_geom_bond_publ_flag
Bi1 I1 2.9576(12) . ?
Bi1 I2 3.2429(13) . ?
Bi1 I3 3.2204(12) . ?
Bi1 I3 3.2429(12) 3_655 ?
Bi1 I4 2.9468(12) . ?
Bi1 I5 2.9682(12) . ?
O1 C2 1.410(18) . ?
O1 C1 1.423(19) . ?
O2 C4 1.414(19) . ?
O2 C3 1.456(19) . ?
N1 C5 1.36(2) . ?
N1 C9 1.30(2) . ?
C2 C3 1.49(2) . ?
C6 C7 1.34(2) . ?
C6 C5 1.38(2) . ?
C7 C8 1.37(2) . ?
C8 C9 1.41(2) . ?
N2 C10 1.37(3) . ?
N2 C14 1.38(3) . ?
C10 C11 1.39(2) . ?
C11 C12 1.38(2) . ?
C12 C13 1.38(2) . ?
C13 C14 1.38(2) . ?
